data_7700413
loop_
_publ_author_name
'Ali, Hasrat'
'Gu\'erin, Brigitte'
'van Lier, Johan E.'

_publ_section_title
;
 gem-Dibromovinyl boron dipyrrins: synthesis, spectral properties and
 crystal structures.
;
_journal_issue 30
_journal_name_full 'Dalton transactions (Cambridge, England : 2003)'
_journal_page_first 11492
_journal_page_last 11507
_journal_paper_doi 10.1039/c9dt02309g
_journal_volume 48
_journal_year 2019
_chemical_formula_moiety 'C21 H18 B Br3 F2 N2'
_chemical_formula_sum 'C21 H18 B Br3 F2 N2'
_chemical_formula_weight 586.91
_space_group_IT_number 2
_space_group_name_Hall '-P 1'
_space_group_name_H-M_alt 'P -1'
_symmetry_cell_setting triclinic
_symmetry_Int_Tables_number 2
_symmetry_space_group_name_Hall '-P 1'
_symmetry_space_group_name_H-M 'P -1'
_atom_sites_solution_hydrogens geom
_audit_block_doi 10.5517/ccdc.csd.cc22jlv2
_audit_conform_dict_location ftp://ftp.iucr.org/pub/cif_core.dic
_audit_conform_dict_name cif_core.dic
_audit_conform_dict_version 2.4.3
_audit_creation_date 2018-08-02T10:00:00-00:00
_audit_creation_method 'WinGX routine CIF_UPDATE'
_audit_update_record
;
2019-06-12 deposited with the CCDC.    2019-07-02 downloaded from the CCDC.
;
_cell_angle_alpha 98.0310(10)
_cell_angle_beta 93.7860(10)
_cell_angle_gamma 98.5490(10)
_cell_formula_units_Z 2
_cell_length_a 6.7706(2)
_cell_length_b 9.5188(2)
_cell_length_c 16.5435(4)
_cell_measurement_reflns_used 9907
_cell_measurement_temperature 173(2)
_cell_measurement_theta_max 71.06
_cell_measurement_theta_min 4.75
_cell_measurement_wavelength 1.54184
_cell_volume 1039.90(5)
_computing_cell_refinement 'SAINT V8.34A integration software'
_computing_data_collection 'Bruker APEX2 software'
_computing_data_reduction 'SORTAV (Blessing, 1995)'
_computing_molecular_graphics 'Ortep for Windows (Farrugia, 2012)'
_computing_publication_material 'WinGX publication routines (Farrugia, 2012)'
_computing_structure_refinement 'SHELXL-2016/6 (Sheldrick, 2016)'
_diffrn_ambient_temperature 173(2)
_diffrn_detector 'APEX-II CCD'
_diffrn_measured_fraction_theta_full 0.949
_diffrn_measured_fraction_theta_max 0.935
_diffrn_measurement_device '\k-geometry diffractometer'
_diffrn_measurement_device_type 'Bruker APEX-II'
_diffrn_measurement_method '\f or \w oscillation scans'
_diffrn_orient_matrix_type 'x-axis to radiation source'
_diffrn_orient_matrix_UB_11 -0.028522
_diffrn_orient_matrix_UB_12 -0.078654
_diffrn_orient_matrix_UB_13 -0.048044
_diffrn_orient_matrix_UB_21 -0.016084
_diffrn_orient_matrix_UB_22 -0.07303
_diffrn_orient_matrix_UB_23 0.038047
_diffrn_orient_matrix_UB_31 -0.146298
_diffrn_orient_matrix_UB_32 0.005785
_diffrn_orient_matrix_UB_33 -0.000378
_diffrn_radiation_monochromator graphite
_diffrn_radiation_type CuK\a
_diffrn_radiation_wavelength 1.54178
_diffrn_reflns_av_R_equivalents 0.0421
_diffrn_reflns_av_unetI/netI 0.0368
_diffrn_reflns_Laue_measured_fraction_full 0.949
_diffrn_reflns_Laue_measured_fraction_max 0.935
_diffrn_reflns_limit_h_max 6
_diffrn_reflns_limit_h_min -8
_diffrn_reflns_limit_k_max 11
_diffrn_reflns_limit_k_min -11
_diffrn_reflns_limit_l_max 20
_diffrn_reflns_limit_l_min -20
_diffrn_reflns_number 13112
_diffrn_reflns_point_group_measured_fraction_full 0.949
_diffrn_reflns_point_group_measured_fraction_max 0.935
_diffrn_reflns_theta_full 70
_diffrn_reflns_theta_max 71.069
_diffrn_reflns_theta_min 2.708
_diffrn_source 'sealed x-ray tube'
_diffrn_standards_number 0
_exptl_absorpt_coefficient_mu 7.44
_exptl_absorpt_correction_T_max 0.7534
_exptl_absorpt_correction_T_min 0.4275
_exptl_absorpt_correction_type multi-scan
_exptl_absorpt_process_details 'SADABS 2014/5'
_exptl_crystal_colour red
_exptl_crystal_density_diffrn 1.874
_exptl_crystal_density_method 'not measured'
_exptl_crystal_description Prism
_exptl_crystal_F_000 572
_exptl_crystal_size_max 0.42
_exptl_crystal_size_mid 0.22
_exptl_crystal_size_min 0.075
_refine_diff_density_max 1.223
_refine_diff_density_min -1.204
_refine_diff_density_rms 0.147
_refine_ls_extinction_method none
_refine_ls_goodness_of_fit_ref 1.089
_refine_ls_hydrogen_treatment constr
_refine_ls_matrix_type full
_refine_ls_number_constraints 0
_refine_ls_number_parameters 266
_refine_ls_number_reflns 3768
_refine_ls_number_restraints 0
_refine_ls_restrained_S_all 1.089
_refine_ls_R_factor_all 0.0463
_refine_ls_R_factor_gt 0.045
_refine_ls_shift/su_max 0.001
_refine_ls_shift/su_mean 0
_refine_ls_structure_factor_coef Fsqd
_refine_ls_weighting_details 'w=1/[\s^2^(Fo^2^)+(0.0734P)^2^+2.0039P] where P=(Fo^2^+2Fc^2^)/3'
_refine_ls_weighting_scheme calc
_refine_ls_wR_factor_gt 0.1227
_refine_ls_wR_factor_ref 0.1238
_reflns_Friedel_coverage 0
_reflns_number_gt 3609
_reflns_number_total 3768
_reflns_threshold_expression 'I > 2\s(I)'
_cod_data_source_file c9dt02309g2.cif
_cod_data_source_block shelx_CCDC4
_cod_depositor_comments 'Adding full bibliography for 7700406--7700415.cif.'
_cod_database_code 7700413
_shelx_estimated_absorpt_t_min 0.146
_shelx_estimated_absorpt_t_max 0.605

loop_
_symmetry_equiv_pos_as_xyz
'x, y, z'
'-x, -y, -z'

loop_
_atom_site_label
_atom_site_type_symbol
_atom_site_fract_x
_atom_site_fract_y
_atom_site_fract_z
_atom_site_U_iso_or_equiv
_atom_site_adp_type
_atom_site_occupancy
_atom_site_site_symmetry_order
_atom_site_calc_flag
_atom_site_refinement_flags_posn
_atom_site_refinement_flags_adp
C1 C 0.9858(6) 0.4655(4) 0.6916(2) 0.0241(8) Uani 1 1 d . .
C2 C 0.8707(6) 0.4321(4) 0.7566(2) 0.0226(7) Uani 1 1 d . .
C3 C 0.9392(6) 0.3155(4) 0.7860(2) 0.0215(7) Uani 1 1 d . .
C4 C 1.1004(6) 0.2833(4) 0.7390(2) 0.0206(7) Uani 1 1 d . .
C5 C 1.2221(5) 0.1765(4) 0.7413(2) 0.0197(7) Uani 1 1 d . .
C6 C 1.3655(5) 0.1590(4) 0.6856(2) 0.0206(7) Uani 1 1 d . .
C7 C 1.5035(6) 0.0593(4) 0.6759(2) 0.0229(7) Uani 1 1 d . .
C8 C 1.6122(6) 0.0974(4) 0.6121(2) 0.0235(7) Uani 1 1 d . .
C9 C 1.5453(6) 0.2146(4) 0.5824(2) 0.0246(8) Uani 1 1 d . .
C10 C 0.9717(7) 0.5838(4) 0.6417(2) 0.0313(9) Uani 1 1 d . .
H10A H 1.076155 0.665833 0.662995 0.047 Uiso 1 1 calc R U
H10B H 0.839558 0.613529 0.645004 0.047 Uiso 1 1 calc R U
H10C H 0.989976 0.549503 0.584443 0.047 Uiso 1 1 calc R U
C11 C 0.8455(6) 0.2347(4) 0.8489(2) 0.0249(8) Uani 1 1 d . .
H11A H 0.926149 0.263823 0.901587 0.037 Uiso 1 1 calc R U
H11B H 0.839543 0.131344 0.831475 0.037 Uiso 1 1 calc R U
H11C H 0.709534 0.256137 0.854651 0.037 Uiso 1 1 calc R U
C12 C 1.2007(5) 0.0838(4) 0.8062(2) 0.0193(7) Uani 1 1 d . .
C13 C 1.2848(6) 0.1356(4) 0.8855(2) 0.0244(8) Uani 1 1 d . .
H13 H 1.357485 0.230442 0.898147 0.029 Uiso 1 1 calc R U
C14 C 1.2628(7) 0.0484(5) 0.9467(2) 0.0335(9) Uani 1 1 d . .
H14 H 1.323581 0.082785 1.000645 0.04 Uiso 1 1 calc R U
C15 C 1.1521(7) -0.0879(5) 0.9283(3) 0.0355(10) Uani 1 1 d . .
H15 H 1.134376 -0.1463 0.97021 0.043 Uiso 1 1 calc R U
C16 C 1.0674(6) -0.1397(4) 0.8501(3) 0.0302(9) Uani 1 1 d . .
H16 H 0.992252 -0.23387 0.838147 0.036 Uiso 1 1 calc R U
C17 C 1.0910(6) -0.0551(4) 0.7881(2) 0.0261(8) Uani 1 1 d . .
H17 H 1.033015 -0.091386 0.734004 0.031 Uiso 1 1 calc R U
C18 C 1.5281(6) -0.0642(4) 0.7202(2) 0.0269(8) Uani 1 1 d . .
H18A H 1.420071 -0.144563 0.700105 0.04 Uiso 1 1 calc R U
H18B H 1.522561 -0.034883 0.779048 0.04 Uiso 1 1 calc R U
H18C H 1.657827 -0.094348 0.710392 0.04 Uiso 1 1 calc R U
C19 C 1.6168(6) 0.2875(5) 0.5136(2) 0.0307(9) Uani 1 1 d . .
H19A H 1.525377 0.251335 0.464167 0.046 Uiso 1 1 calc R U
H19B H 1.751692 0.267797 0.503313 0.046 Uiso 1 1 calc R U
H19C H 1.620475 0.391348 0.527753 0.046 Uiso 1 1 calc R U
C20 C 0.6994(6) 0.5019(4) 0.7775(2) 0.0271(8) Uani 1 1 d . .
H005 H 0.612577 0.513481 0.732278 0.033 Uiso 1 1 calc R U
C21 C 0.6478(6) 0.5510(4) 0.8501(2) 0.0273(8) Uani 1 1 d . .
N1 N 1.1228(5) 0.3775(3) 0.68135(18) 0.0219(6) Uani 1 1 d . .
N2 N 1.3956(5) 0.2517(3) 0.62675(18) 0.0217(6) Uani 1 1 d . .
B1 B 1.2717(6) 0.3733(5) 0.6135(2) 0.0224(8) Uani 1 1 d . .
F1 F 1.3975(4) 0.5045(3) 0.62167(14) 0.0313(5) Uani 1 1 d . .
F2 F 1.1683(4) 0.3438(3) 0.53709(13) 0.0323(5) Uani 1 1 d . .
Br1 Br 0.41581(7) 0.63853(6) 0.86171(3) 0.04093(17) Uani 1 1 d . .
Br2 Br 0.79620(7) 0.55324(5) 0.95112(2) 0.03412(16) Uani 1 1 d . .
Br3 Br 1.81785(6) 0.00662(5) 0.56846(2) 0.03147(15) Uani 1 1 d . .

loop_
_atom_site_aniso_label
_atom_site_aniso_U_11
_atom_site_aniso_U_22
_atom_site_aniso_U_33
_atom_site_aniso_U_23
_atom_site_aniso_U_13
_atom_site_aniso_U_12
C1 0.0258(19) 0.0294(19) 0.0180(17) 0.0044(14) -0.0010(14) 0.0075(15)
C2 0.0242(18) 0.0230(18) 0.0216(17) 0.0050(13) 0.0017(14) 0.0058(14)
C3 0.0237(18) 0.0227(17) 0.0191(17) 0.0037(13) 0.0019(14) 0.0059(14)
C4 0.0234(18) 0.0226(17) 0.0169(16) 0.0066(13) 0.0028(13) 0.0037(14)
C5 0.0199(17) 0.0212(17) 0.0175(17) 0.0028(13) 0.0031(13) 0.0007(14)
C6 0.0210(17) 0.0236(18) 0.0188(17) 0.0073(13) 0.0034(13) 0.0045(14)
C7 0.0216(18) 0.0290(19) 0.0192(17) 0.0043(14) 0.0049(14) 0.0052(15)
C8 0.0204(17) 0.0304(19) 0.0201(17) 0.0045(14) 0.0065(14) 0.0026(15)
C9 0.0234(18) 0.032(2) 0.0184(17) 0.0045(14) 0.0062(14) 0.0023(15)
C10 0.045(2) 0.031(2) 0.0239(19) 0.0131(16) 0.0057(17) 0.0144(18)
C11 0.0265(19) 0.0251(19) 0.0263(19) 0.0099(15) 0.0089(15) 0.0066(15)
C12 0.0168(16) 0.0240(18) 0.0210(17) 0.0086(13) 0.0082(13) 0.0088(13)
C13 0.0258(19) 0.029(2) 0.0216(18) 0.0074(14) 0.0079(14) 0.0079(15)
C14 0.039(2) 0.046(3) 0.022(2) 0.0114(17) 0.0078(16) 0.0196(19)
C15 0.040(2) 0.043(2) 0.035(2) 0.0235(19) 0.0198(18) 0.020(2)
C16 0.030(2) 0.0245(19) 0.042(2) 0.0154(16) 0.0150(17) 0.0085(16)
C17 0.028(2) 0.0228(18) 0.029(2) 0.0087(15) 0.0077(15) 0.0053(15)
C18 0.0265(19) 0.0262(19) 0.032(2) 0.0118(15) 0.0086(15) 0.0090(15)
C19 0.032(2) 0.041(2) 0.0229(19) 0.0123(16) 0.0138(16) 0.0044(17)
C20 0.027(2) 0.028(2) 0.0268(19) 0.0057(15) -0.0028(15) 0.0064(16)
C21 0.0236(19) 0.028(2) 0.033(2) 0.0091(15) 0.0055(15) 0.0088(15)
N1 0.0235(16) 0.0248(15) 0.0193(15) 0.0069(12) 0.0039(12) 0.0057(12)
N2 0.0227(16) 0.0265(16) 0.0177(14) 0.0081(12) 0.0080(12) 0.0031(13)
B1 0.023(2) 0.028(2) 0.0191(19) 0.0108(15) 0.0049(15) 0.0049(16)
F1 0.0319(12) 0.0309(12) 0.0339(12) 0.0168(9) 0.0033(10) 0.0026(10)
F2 0.0343(13) 0.0484(14) 0.0166(11) 0.0079(9) 0.0005(9) 0.0126(11)
Br1 0.0352(3) 0.0534(3) 0.0422(3) 0.0103(2) 0.0108(2) 0.0270(2)
Br2 0.0435(3) 0.0388(3) 0.0226(2) 0.00349(17) 0.00019(18) 0.0170(2)
Br3 0.0248(2) 0.0425(3) 0.0294(2) 0.00393(18) 0.01140(17) 0.01028(18)

loop_
_atom_type_symbol
_atom_type_description
_atom_type_scat_dispersion_real
_atom_type_scat_dispersion_imag
_atom_type_scat_source
C C 0.0181 0.0091 'International Tables Vol C Tables 4.2.6.8 and 6.1.1.4'
H H 0 0 'International Tables Vol C Tables 4.2.6.8 and 6.1.1.4'
N N 0.0311 0.018 'International Tables Vol C Tables 4.2.6.8 and 6.1.1.4'
B B 0.009 0.0039 'International Tables Vol C Tables 4.2.6.8 and 6.1.1.4'
F F 0.0727 0.0534 'International Tables Vol C Tables 4.2.6.8 and 6.1.1.4'
Br Br -0.6763 1.2805 'International Tables Vol C Tables 4.2.6.8 and 6.1.1.4'

loop_
_geom_angle_atom_site_label_1
_geom_angle_atom_site_label_2
_geom_angle_atom_site_label_3
_geom_angle
N1 C1 C2 110.0(3)
N1 C1 C10 122.5(4)
C2 C1 C10 127.4(4)
C3 C2 C1 107.3(3)
C3 C2 C20 129.9(4)
C1 C2 C20 122.4(3)
C2 C3 C4 106.2(3)
C2 C3 C11 125.5(3)
C4 C3 C11 128.0(3)
N1 C4 C5 120.5(3)
N1 C4 C3 108.3(3)
C5 C4 C3 131.1(3)
C6 C5 C4 121.4(3)
C6 C5 C12 119.7(3)
C4 C5 C12 118.8(3)
C5 C6 N2 120.4(3)
C5 C6 C7 131.3(3)
N2 C6 C7 108.3(3)
C8 C7 C6 104.9(3)
C8 C7 C18 125.2(4)
C6 C7 C18 129.9(3)
C7 C8 C9 110.3(3)
C7 C8 Br3 126.2(3)
C9 C8 Br3 123.5(3)
N2 C9 C8 107.9(3)
N2 C9 C19 123.9(4)
C8 C9 C19 128.2(4)
C13 C12 C17 119.7(3)
C13 C12 C5 120.2(3)
C17 C12 C5 120.0(3)
C12 C13 C14 120.1(4)
C15 C14 C13 119.6(4)
C16 C15 C14 120.6(4)
C15 C16 C17 120.4(4)
C16 C17 C12 119.6(4)
C21 C20 C2 129.3(4)
C20 C21 Br2 125.5(3)
C20 C21 Br1 121.4(3)
Br2 C21 Br1 113.0(2)
C1 N1 C4 108.1(3)
C1 N1 B1 126.3(3)
C4 N1 B1 125.5(3)
C9 N2 C6 108.6(3)
C9 N2 B1 126.0(3)
C6 N2 B1 125.4(3)
F2 B1 F1 109.8(3)
F2 B1 N1 110.3(3)
F1 B1 N1 109.6(3)
F2 B1 N2 110.2(3)
F1 B1 N2 110.2(3)
N1 B1 N2 106.6(3)

loop_
_geom_bond_atom_site_label_1
_geom_bond_atom_site_label_2
_geom_bond_distance
C1 N1 1.343(5)
C1 C2 1.413(5)
C1 C10 1.496(5)
C2 C3 1.400(5)
C2 C20 1.457(5)
C3 C4 1.426(5)
C3 C11 1.497(5)
C4 N1 1.398(5)
C4 C5 1.403(5)
C5 C6 1.393(5)
C5 C12 1.483(5)
C6 N2 1.407(4)
C6 C7 1.428(5)
C7 C8 1.384(5)
C7 C18 1.493(5)
C8 C9 1.402(6)
C8 Br3 1.877(4)
C9 N2 1.350(5)
C9 C19 1.486(5)
C12 C13 1.387(5)
C12 C17 1.399(5)
C13 C14 1.398(5)
C14 C15 1.381(7)
C15 C16 1.374(6)
C16 C17 1.392(5)
C20 C21 1.315(6)
C21 Br2 1.888(4)
C21 Br1 1.893(4)
N1 B1 1.557(5)
N2 B1 1.558(5)
B1 F2 1.376(5)
B1 F1 1.388(5)

loop_
_geom_hbond_atom_site_label_D
_geom_hbond_atom_site_label_H
_geom_hbond_atom_site_label_A
_geom_hbond_distance_DH
_geom_hbond_distance_HA
_geom_hbond_distance_DA
_geom_hbond_angle_DHA
_geom_hbond_site_symmetry_A
C10 H10C F2 0.98 2.51 3.176(5) 125 .
C10 H10C F2 0.98 2.61 3.243(4) 122.1 2_766
C19 H19A Br3 0.98 3.08 3.782(4) 129.6 2_856
C19 H19B Br3 0.98 2.93 3.380(4) 109.4 .
C19 H19C F1 0.98 2.49 3.147(5) 124.5 .
C20 H005 F1 0.95 2.25 3.188(4) 171.3 1_455
C10 H10C F2 0.98 2.51 3.176(5) 125 .
C10 H10C F2 0.98 2.61 3.243(4) 122.1 2_766
C19 H19A Br3 0.98 3.08 3.782(4) 129.6 2_856
C19 H19B Br3 0.98 2.93 3.380(4) 109.4 .
C19 H19C F1 0.98 2.49 3.147(5) 124.5 .
C20 H005 F1 0.95 2.25 3.188(4) 171.3 1_455

loop_
_geom_torsion_atom_site_label_1
_geom_torsion_atom_site_label_2
_geom_torsion_atom_site_label_3
_geom_torsion_atom_site_label_4
_geom_torsion
N1 C1 C2 C3 -1.3(4)
C10 C1 C2 C3 -178.7(4)
N1 C1 C2 C20 -174.8(3)
C10 C1 C2 C20 7.9(6)
C1 C2 C3 C4 1.7(4)
C20 C2 C3 C4 174.5(4)
C1 C2 C3 C11 -173.1(3)
C20 C2 C3 C11 -0.3(6)
C2 C3 C4 N1 -1.4(4)
C11 C3 C4 N1 173.2(3)
C2 C3 C4 C5 -179.1(4)
C11 C3 C4 C5 -4.5(7)
N1 C4 C5 C6 -1.2(5)
C3 C4 C5 C6 176.2(4)
N1 C4 C5 C12 176.8(3)
C3 C4 C5 C12 -5.8(6)
C4 C5 C6 N2 1.8(5)
C12 C5 C6 N2 -176.3(3)
C4 C5 C6 C7 -179.6(4)
C12 C5 C6 C7 2.4(6)
C5 C6 C7 C8 -178.0(4)
N2 C6 C7 C8 0.7(4)
C5 C6 C7 C18 4.0(7)
N2 C6 C7 C18 -177.2(4)
C6 C7 C8 C9 -0.5(4)
C18 C7 C8 C9 177.5(4)
C6 C7 C8 Br3 -179.6(3)
C18 C7 C8 Br3 -1.5(6)
C7 C8 C9 N2 0.2(4)
Br3 C8 C9 N2 179.2(3)
C7 C8 C9 C19 -178.5(4)
Br3 C8 C9 C19 0.6(6)
C6 C5 C12 C13 100.6(4)
C4 C5 C12 C13 -77.5(4)
C6 C5 C12 C17 -81.1(4)
C4 C5 C12 C17 100.8(4)
C17 C12 C13 C14 1.0(6)
C5 C12 C13 C14 179.4(3)
C12 C13 C14 C15 -1.8(6)
C13 C14 C15 C16 1.5(6)
C14 C15 C16 C17 -0.4(6)
C15 C16 C17 C12 -0.4(6)
C13 C12 C17 C16 0.1(6)
C5 C12 C17 C16 -178.3(3)
C3 C2 C20 C21 50.9(7)
C1 C2 C20 C21 -137.2(4)
C2 C20 C21 Br2 3.6(6)
C2 C20 C21 Br1 179.9(3)
C2 C1 N1 C4 0.4(4)
C10 C1 N1 C4 177.9(3)
C2 C1 N1 B1 176.6(3)
C10 C1 N1 B1 -5.9(6)
C5 C4 N1 C1 178.6(3)
C3 C4 N1 C1 0.7(4)
C5 C4 N1 B1 2.4(5)
C3 C4 N1 B1 -175.6(3)
C8 C9 N2 C6 0.3(4)
C19 C9 N2 C6 179.0(4)
C8 C9 N2 B1 -178.0(3)
C19 C9 N2 B1 0.8(6)
C5 C6 N2 C9 178.3(3)
C7 C6 N2 C9 -0.6(4)
C5 C6 N2 B1 -3.5(5)
C7 C6 N2 B1 177.6(3)
C1 N1 B1 F2 -59.3(5)
C4 N1 B1 F2 116.3(4)
C1 N1 B1 F1 61.8(5)
C4 N1 B1 F1 -122.7(4)
C1 N1 B1 N2 -178.9(3)
C4 N1 B1 N2 -3.4(5)
C9 N2 B1 F2 62.2(5)
C6 N2 B1 F2 -115.8(4)
C9 N2 B1 F1 -59.2(5)
C6 N2 B1 F1 122.8(4)
C9 N2 B1 N1 -178.1(3)
C6 N2 B1 N1 3.9(5)
